data_4129908
loop_
_publ_author_name
'Liniger, Marc'
'VanderVelde, David G.'
'Takase, Michael K.'
'Shahgholi, Mona'
'Stoltz, Brian M.'

_publ_section_title
;
 Total Synthesis and Characterization of 7-Hypoquinuclidonium
 Tetrafluoroborate and 7-Hypoquinuclidone BF3 Complex.
;
_journal_issue 3
_journal_name_full 'Journal of the American Chemical Society'
_journal_page_first 969
_journal_page_last 974
_journal_paper_doi 10.1021/jacs.5b11750
_journal_volume 138
_journal_year 2016
_chemical_formula_sum 'C14 H19 N O4 S'
_chemical_formula_weight 297.36
_space_group_crystal_system monoclinic
_space_group_IT_number 14
_space_group_name_Hall '-P 2yn'
_space_group_name_H-M_alt 'P 1 21/n 1'
_atom_sites_solution_hydrogens geom
_atom_sites_solution_primary direct
_atom_sites_solution_secondary difmap
_audit_creation_method SHELXL-2014/7
_cell_angle_alpha 90
_cell_angle_beta 104.610(3)
_cell_angle_gamma 90
_cell_formula_units_Z 4
_cell_length_a 5.9734(4)
_cell_length_b 31.405(2)
_cell_length_c 8.2426(5)
_cell_measurement_reflns_used 7760
_cell_measurement_temperature 100(2)
_cell_measurement_theta_max 35.44
_cell_measurement_theta_min 2.86
_cell_volume 1496.27(17)
_computing_cell_refinement 'SAINT v8.34A (Bruker-AXS, 2013)'
_computing_data_collection 'APEX2 v2014.9-0 (Bruker-AXS, 2014)'
_computing_data_reduction 'SAINT v8.34A (Bruker-AXS, 2013)'
_computing_molecular_graphics 'Bruker SHELXTL'
_computing_publication_material 'Bruker SHELXTL'
_computing_structure_refinement 'SHELXL-2014/7 (Sheldrick, 2014)'
_computing_structure_solution 'SHELXS-2013/1 (Sheldrick, 2013)'
_diffrn_ambient_temperature 100(2)
_diffrn_detector_area_resol_mean 8.33
_diffrn_measured_fraction_theta_full 0.999
_diffrn_measured_fraction_theta_max 0.990
_diffrn_measurement_device_type 'Bruker KAPPA APEXII CCD'
_diffrn_measurement_method '\f and \w scans'
_diffrn_radiation_type MoK\a
_diffrn_radiation_wavelength 0.71073
_diffrn_reflns_av_R_equivalents 0.0400
_diffrn_reflns_av_unetI/netI 0.0411
_diffrn_reflns_Laue_measured_fraction_full 0.999
_diffrn_reflns_Laue_measured_fraction_max 0.990
_diffrn_reflns_limit_h_max 9
_diffrn_reflns_limit_h_min -9
_diffrn_reflns_limit_k_max 51
_diffrn_reflns_limit_k_min -52
_diffrn_reflns_limit_l_max 12
_diffrn_reflns_limit_l_min -13
_diffrn_reflns_number 28938
_diffrn_reflns_point_group_measured_fraction_full 0.999
_diffrn_reflns_point_group_measured_fraction_max 0.990
_diffrn_reflns_theta_full 25.242
_diffrn_reflns_theta_max 36.390
_diffrn_reflns_theta_min 2.594
_diffrn_source 'fine-focus sealed tube'
_exptl_absorpt_coefficient_mu 0.228
_exptl_absorpt_correction_T_max 0.7471
_exptl_absorpt_correction_T_min 0.6913
_exptl_absorpt_correction_type multi-scan
_exptl_absorpt_process_details 'SADABS-2014/4 (Sheldrick, 2014)'
_exptl_crystal_colour colourless
_exptl_crystal_density_diffrn 1.320
_exptl_crystal_density_method 'not measured'
_exptl_crystal_description Block
_exptl_crystal_F_000 632
_exptl_crystal_size_max 0.200
_exptl_crystal_size_mid 0.200
_exptl_crystal_size_min 0.100
_refine_diff_density_max 0.552
_refine_diff_density_min -0.392
_refine_diff_density_rms 0.065
_refine_ls_extinction_method none
_refine_ls_goodness_of_fit_ref 1.033
_refine_ls_hydrogen_treatment constr
_refine_ls_matrix_type full
_refine_ls_number_parameters 183
_refine_ls_number_reflns 7196
_refine_ls_number_restraints 0
_refine_ls_restrained_S_all 1.033
_refine_ls_R_factor_all 0.0621
_refine_ls_R_factor_gt 0.0442
_refine_ls_shift/su_max 0.003
_refine_ls_shift/su_mean 0.000
_refine_ls_structure_factor_coef Fsqd
_refine_ls_weighting_details 'w=1/[\s^2^(Fo^2^)+(0.0459P)^2^+0.5269P] where P=(Fo^2^+2Fc^2^)/3'
_refine_ls_weighting_scheme calc
_refine_ls_wR_factor_gt 0.1024
_refine_ls_wR_factor_ref 0.1096
_reflns_Friedel_coverage 0.000
_reflns_number_gt 5671
_reflns_number_total 7196
_reflns_threshold_expression 'I > 2\s(I)'
_cod_data_source_file ja5b11750_si_001.cif
_cod_data_source_block A15032
_cod_original_sg_symbol_H-M 'P 21/n'
_cod_database_code 4129908
_shelx_shelxl_version_number 2014/7
_shelx_space_group_comment
; 
The symmetry employed for this shelxl refinement is uniquely defined 
by the following loop, which should always be used as a source of 
symmetry information in preference to the above space-group names. 
They are only intended as comments. 
;
_shelx_estimated_absorpt_t_min 0.956
_shelx_estimated_absorpt_t_max 0.978

loop_
_space_group_symop_operation_xyz
'x, y, z'
'-x+1/2, y+1/2, -z+1/2'
'-x, -y, -z'
'x-1/2, -y-1/2, z-1/2'

loop_
_atom_site_label
_atom_site_type_symbol
_atom_site_fract_x
_atom_site_fract_y
_atom_site_fract_z
_atom_site_U_iso_or_equiv
_atom_site_adp_type
_atom_site_occupancy
_atom_site_site_symmetry_order
_atom_site_calc_flag
_atom_site_refinement_flags_posn
_atom_site_refinement_flags_adp
O1 O 0.65174(15) 0.58065(2) 0.95156(9) 0.01984(15) Uani 1 1 d . .
O2 O 0.98546(14) 0.59576(2) 0.83159(10) 0.01785(14) Uani 1 1 d . .
S1 S 0.74245(4) 0.59892(2) 0.82191(3) 0.01299(6) Uani 1 1 d . .
N1 N 0.68260(15) 0.64988(3) 0.81760(10) 0.01290(14) Uani 1 1 d . .
C1 C 0.44564(18) 0.66177(3) 0.82200(14) 0.01739(18) Uani 1 1 d . .
H1A H 0.3919 0.6432 0.9016 0.021 Uiso 1 1 calc R U
H1B H 0.3392 0.6582 0.7094 0.021 Uiso 1 1 calc R U
C2 C 0.44625(19) 0.70821(3) 0.87719(14) 0.01779(18) Uani 1 1 d . .
H2A H 0.2872 0.7169 0.8782 0.021 Uiso 1 1 calc R U
H2B H 0.5458 0.7113 0.9924 0.021 Uiso 1 1 calc R U
C3 C 0.53575(18) 0.73708(3) 0.75856(12) 0.01458(16) Uani 1 1 d . .
H3 H 0.4281 0.7348 0.6443 0.017 Uiso 1 1 calc R U
O3 O 0.53858(19) 0.79596(3) 0.94775(11) 0.0283(2) Uani 1 1 d . .
C6 C 0.54823(18) 0.78313(3) 0.81169(13) 0.01581(17) Uani 1 1 d . .
C7 C 0.6080(3) 0.85351(4) 0.73047(16) 0.0284(3) Uani 1 1 d . .
H7A H 0.4632 0.8645 0.7493 0.043 Uiso 1 1 calc R U
H7B H 0.6451 0.8689 0.6372 0.043 Uiso 1 1 calc R U
H7C H 0.7332 0.8575 0.8321 0.043 Uiso 1 1 calc R U
O4 O 0.58243(18) 0.80859(3) 0.69017(10) 0.02489(18) Uani 1 1 d . .
C4 C 0.77633(18) 0.72213(3) 0.74826(13) 0.01570(17) Uani 1 1 d . .
H4A H 0.8291 0.7397 0.6652 0.019 Uiso 1 1 calc R U
H4B H 0.8878 0.7259 0.8587 0.019 Uiso 1 1 calc R U
C5 C 0.77021(19) 0.67554(3) 0.69733(13) 0.01551(17) Uani 1 1 d . .
H5A H 0.6683 0.6719 0.5832 0.019 Uiso 1 1 calc R U
H5B H 0.9276 0.6659 0.6962 0.019 Uiso 1 1 calc R U
C11 C 0.59159(17) 0.57718(3) 0.62846(12) 0.01322(16) Uani 1 1 d . .
C12 C 0.69231(19) 0.57910(3) 0.49291(12) 0.01631(17) Uani 1 1 d . .
H12 H 0.8407 0.5916 0.5060 0.020 Uiso 1 1 calc R U
C13 C 0.5735(2) 0.56263(3) 0.33894(13) 0.01955(19) Uani 1 1 d . .
H13 H 0.6414 0.5640 0.2465 0.023 Uiso 1 1 calc R U
C14 C 0.3562(2) 0.54414(3) 0.31802(13) 0.0192(2) Uani 1 1 d . .
C17 C 0.2300(3) 0.52607(4) 0.15124(15) 0.0291(3) Uani 1 1 d . .
H17A H 0.1950 0.5490 0.0679 0.044 Uiso 1 1 calc R U
H17B H 0.0855 0.5128 0.1611 0.044 Uiso 1 1 calc R U
H17C H 0.3272 0.5046 0.1159 0.044 Uiso 1 1 calc R U
C15 C 0.2588(2) 0.54288(3) 0.45470(14) 0.01957(19) Uani 1 1 d . .
H15 H 0.1104 0.5304 0.4416 0.023 Uiso 1 1 calc R U
C16 C 0.37379(19) 0.55949(3) 0.61038(13) 0.01677(18) Uani 1 1 d . .
H16 H 0.3044 0.5587 0.7021 0.020 Uiso 1 1 calc R U

loop_
_atom_site_aniso_label
_atom_site_aniso_U_11
_atom_site_aniso_U_22
_atom_site_aniso_U_33
_atom_site_aniso_U_23
_atom_site_aniso_U_13
_atom_site_aniso_U_12
O1 0.0305(4) 0.0181(3) 0.0123(3) 0.0021(2) 0.0080(3) -0.0018(3)
O2 0.0142(3) 0.0185(3) 0.0189(3) -0.0006(3) 0.0005(3) 0.0034(3)
S1 0.01552(11) 0.01273(9) 0.01047(9) 0.00035(7) 0.00283(8) 0.00039(8)
N1 0.0133(3) 0.0126(3) 0.0143(3) -0.0004(3) 0.0063(3) 0.0000(3)
C1 0.0141(4) 0.0163(4) 0.0239(5) -0.0032(3) 0.0088(4) -0.0017(3)
C2 0.0147(4) 0.0169(4) 0.0240(5) -0.0032(3) 0.0091(4) 0.0005(3)
C3 0.0145(4) 0.0140(4) 0.0143(4) -0.0016(3) 0.0017(3) 0.0019(3)
O3 0.0458(6) 0.0204(4) 0.0244(4) -0.0056(3) 0.0192(4) -0.0014(4)
C6 0.0147(4) 0.0156(4) 0.0162(4) -0.0008(3) 0.0022(3) 0.0029(3)
C7 0.0464(8) 0.0136(4) 0.0233(5) 0.0005(4) 0.0055(5) 0.0014(5)
O4 0.0444(6) 0.0139(3) 0.0156(3) 0.0005(3) 0.0063(3) 0.0019(3)
C4 0.0170(4) 0.0134(4) 0.0186(4) -0.0005(3) 0.0080(4) -0.0004(3)
C5 0.0190(5) 0.0136(4) 0.0166(4) 0.0002(3) 0.0095(4) -0.0001(3)
C11 0.0154(4) 0.0125(4) 0.0120(3) -0.0001(3) 0.0039(3) 0.0008(3)
C12 0.0187(5) 0.0177(4) 0.0138(4) -0.0006(3) 0.0062(3) -0.0001(3)
C13 0.0262(5) 0.0199(4) 0.0124(4) -0.0007(3) 0.0046(4) 0.0020(4)
C14 0.0240(5) 0.0133(4) 0.0160(4) -0.0016(3) -0.0028(4) 0.0045(4)
C17 0.0375(7) 0.0225(5) 0.0190(5) -0.0045(4) -0.0081(5) 0.0036(5)
C15 0.0165(5) 0.0166(4) 0.0230(5) -0.0021(4) 0.0002(4) -0.0004(3)
C16 0.0163(4) 0.0160(4) 0.0187(4) -0.0008(3) 0.0055(4) -0.0008(3)

loop_
_atom_type_symbol
_atom_type_description
_atom_type_scat_dispersion_real
_atom_type_scat_dispersion_imag
_atom_type_scat_source
C C 0.0033 0.0016 'International Tables Vol C Tables 4.2.6.8 and 6.1.1.4'
H H 0.0000 0.0000 'International Tables Vol C Tables 4.2.6.8 and 6.1.1.4'
N N 0.0061 0.0033 'International Tables Vol C Tables 4.2.6.8 and 6.1.1.4'
O O 0.0106 0.0060 'International Tables Vol C Tables 4.2.6.8 and 6.1.1.4'
S S 0.1246 0.1234 'International Tables Vol C Tables 4.2.6.8 and 6.1.1.4'

loop_
_geom_angle_atom_site_label_1
_geom_angle_atom_site_label_2
_geom_angle_atom_site_label_3
_geom_angle
O1 S1 O2 119.82(5)
O1 S1 N1 106.59(4)
O2 S1 N1 106.28(4)
O1 S1 C11 108.47(5)
O2 S1 C11 107.63(5)
N1 S1 C11 107.47(4)
C5 N1 C1 112.64(8)
C5 N1 S1 115.88(6)
C1 N1 S1 116.92(7)
N1 C1 C2 108.61(8)
N1 C1 H1A 110.0
C2 C1 H1A 110.0
N1 C1 H1B 110.0
C2 C1 H1B 110.0
H1A C1 H1B 108.3
C3 C2 C1 110.57(8)
C3 C2 H2A 109.5
C1 C2 H2A 109.5
C3 C2 H2B 109.5
C1 C2 H2B 109.5
H2A C2 H2B 108.1
C6 C3 C2 112.56(8)
C6 C3 C4 109.35(8)
C2 C3 C4 109.76(8)
C6 C3 H3 108.4
C2 C3 H3 108.4
C4 C3 H3 108.4
O3 C6 O4 123.28(10)
O3 C6 C3 125.45(10)
O4 C6 C3 111.21(8)
O4 C7 H7A 109.5
O4 C7 H7B 109.5
H7A C7 H7B 109.5
O4 C7 H7C 109.5
H7A C7 H7C 109.5
H7B C7 H7C 109.5
C6 O4 C7 115.96(9)
C5 C4 C3 110.62(8)
C5 C4 H4A 109.5
C3 C4 H4A 109.5
C5 C4 H4B 109.5
C3 C4 H4B 109.5
H4A C4 H4B 108.1
N1 C5 C4 109.19(8)
N1 C5 H5A 109.8
C4 C5 H5A 109.8
N1 C5 H5B 109.8
C4 C5 H5B 109.8
H5A C5 H5B 108.3
C16 C11 C12 120.83(9)
C16 C11 S1 120.31(7)
C12 C11 S1 118.85(8)
C13 C12 C11 119.39(10)
C13 C12 H12 120.3
C11 C12 H12 120.3
C12 C13 C14 120.95(10)
C12 C13 H13 119.5
C14 C13 H13 119.5
C13 C14 C15 118.57(10)
C13 C14 C17 120.51(11)
C15 C14 C17 120.92(11)
C14 C17 H17A 109.5
C14 C17 H17B 109.5
H17A C17 H17B 109.5
C14 C17 H17C 109.5
H17A C17 H17C 109.5
H17B C17 H17C 109.5
C14 C15 C16 121.62(10)
C14 C15 H15 119.2
C16 C15 H15 119.2
C11 C16 C15 118.64(10)
C11 C16 H16 120.7
C15 C16 H16 120.7

loop_
_geom_bond_atom_site_label_1
_geom_bond_atom_site_label_2
_geom_bond_distance
O1 S1 1.4341(8)
O2 S1 1.4370(8)
S1 N1 1.6385(8)
S1 C11 1.7595(10)
N1 C5 1.4722(12)
N1 C1 1.4731(13)
C1 C2 1.5274(14)
C1 H1A 0.9900
C1 H1B 0.9900
C2 C3 1.5256(14)
C2 H2A 0.9900
C2 H2B 0.9900
C3 C6 1.5075(14)
C3 C4 1.5344(14)
C3 H3 1.0000
O3 C6 1.2066(13)
C6 O4 1.3370(13)
C7 O4 1.4486(14)
C7 H7A 0.9800
C7 H7B 0.9800
C7 H7C 0.9800
C4 C5 1.5201(13)
C4 H4A 0.9900
C4 H4B 0.9900
C5 H5A 0.9900
C5 H5B 0.9900
C11 C16 1.3876(15)
C11 C12 1.3975(13)
C12 C13 1.3884(15)
C12 H12 0.9500
C13 C14 1.3923(17)
C13 H13 0.9500
C14 C15 1.3928(16)
C14 C17 1.5024(15)
C17 H17A 0.9800
C17 H17B 0.9800
C17 H17C 0.9800
C15 C16 1.3949(15)
C15 H15 0.9500
C16 H16 0.9500

loop_
_geom_torsion_atom_site_label_1
_geom_torsion_atom_site_label_2
_geom_torsion_atom_site_label_3
_geom_torsion_atom_site_label_4
_geom_torsion
O1 S1 N1 C5 177.31(7)
O2 S1 N1 C5 48.44(8)
C11 S1 N1 C5 -66.57(8)
O1 S1 N1 C1 -46.13(8)
O2 S1 N1 C1 -175.00(7)
C11 S1 N1 C1 69.99(8)
C5 N1 C1 C2 -61.35(11)
S1 N1 C1 C2 160.73(7)
N1 C1 C2 C3 57.90(11)
C1 C2 C3 C6 -177.81(9)
C1 C2 C3 C4 -55.77(11)
C2 C3 C6 O3 15.13(16)
C4 C3 C6 O3 -107.14(12)
C2 C3 C6 O4 -167.71(9)
C4 C3 C6 O4 70.02(11)
O3 C6 O4 C7 0.00(17)
C3 C6 O4 C7 -177.23(10)
C6 C3 C4 C5 179.18(8)
C2 C3 C4 C5 55.25(11)
C1 N1 C5 C4 61.13(11)
S1 N1 C5 C4 -160.49(7)
C3 C4 C5 N1 -56.91(11)
O1 S1 C11 C16 21.84(10)
O2 S1 C11 C16 152.85(8)
N1 S1 C11 C16 -93.05(9)
O1 S1 C11 C12 -159.84(8)
O2 S1 C11 C12 -28.82(9)
N1 S1 C11 C12 85.28(9)
C16 C11 C12 C13 -0.73(15)
S1 C11 C12 C13 -179.05(8)
C11 C12 C13 C14 -0.22(16)
C12 C13 C14 C15 0.65(16)
C12 C13 C14 C17 -179.47(10)
C13 C14 C15 C16 -0.16(16)
C17 C14 C15 C16 179.96(10)
C12 C11 C16 C15 1.21(15)
S1 C11 C16 C15 179.50(8)
C14 C15 C16 C11 -0.76(16)
